data_7111873
loop_
_publ_author_name
'Madeleine Livendahl'
'Charles Goehry'
'Feliu Maseras'
'Antonio M. Echavarren'

_publ_section_title
;
 Rationale for the sluggish oxidative addition of aryl halides to Au(I)
;
_journal_name_full Chem.Commun.
_journal_page_first 1533
_journal_paper_doi 10.1039/c3cc48914k
_journal_volume 50
_journal_year 2011
_chemical_formula_moiety 'C21 H18 Au Cl I3 O3 P'
_chemical_formula_sum 'C21 H18 Au Cl I3 O3 P'
_chemical_formula_weight 962.44
_chemical_name_systematic
; 
 ? 
;
_space_group_IT_number 61
_symmetry_cell_setting orthorhombic
_symmetry_space_group_name_Hall '-P 2ac 2ab'
_symmetry_space_group_name_H-M 'P b c a'
_atom_sites_solution_hydrogens geom
_atom_sites_solution_primary direct
_atom_sites_solution_secondary difmap
_audit_creation_method SHELXL-97
_cell_angle_alpha 90.00
_cell_angle_beta 90.00
_cell_angle_gamma 90.00
_cell_formula_units_Z 8
_cell_length_a 18.718(2)
_cell_length_b 8.0042(12)
_cell_length_c 33.333(5)
_cell_measurement_reflns_used 6581
_cell_measurement_temperature 300(2)
_cell_measurement_theta_max 24.4411
_cell_measurement_theta_min 2.4441
_cell_volume 4994.0(12)
_computing_cell_refinement 'APEX2 (Bruker, 2010); SAINT (Bruker, 2009)'
_computing_data_collection 'GIS (Bruker)'
_computing_data_reduction 'SAINT (Bruker, 2009); XPREP (Sheldrick, 2008)'
_computing_molecular_graphics 'Jmol (Jmol.org, 2008)'
_computing_publication_material 'APEX2 (Bruker, 2010)'
_computing_structure_refinement 'SHELXL-97 (Sheldrick, 2008)'
_computing_structure_solution 'SHELXS-97 (Sheldrick, 2008)'
_diffrn_ambient_temperature 300(2)
_diffrn_measured_fraction_theta_full 0.995
_diffrn_measured_fraction_theta_max 0.995
_diffrn_measurement_device_type 'Bruker SMART X2S benchtop diffractometer'
_diffrn_measurement_method '\w scans'
_diffrn_radiation_monochromator 'doubly curved silicon crystal'
_diffrn_radiation_source 'XOS X-beam microfocus source'
_diffrn_radiation_type MoK\a
_diffrn_radiation_wavelength 0.71073
_diffrn_reflns_av_R_equivalents 0.0705
_diffrn_reflns_av_sigmaI/netI 0.0483
_diffrn_reflns_limit_h_max 19
_diffrn_reflns_limit_h_min -22
_diffrn_reflns_limit_k_max 9
_diffrn_reflns_limit_k_min -8
_diffrn_reflns_limit_l_max 38
_diffrn_reflns_limit_l_min -39
_diffrn_reflns_number 29265
_diffrn_reflns_theta_full 25.04
_diffrn_reflns_theta_max 25.04
_diffrn_reflns_theta_min 1.22
_exptl_absorpt_coefficient_mu 9.792
_exptl_absorpt_correction_T_max 0.2448
_exptl_absorpt_correction_T_min 0.0798
_exptl_absorpt_correction_type multi-scan
_exptl_absorpt_process_details 'Sheldrick, G. M. (2008) SADABS. University of G\"ottingen, Germany.'
_exptl_crystal_colour colorless
_exptl_crystal_density_diffrn 2.560
_exptl_crystal_density_method 'not measured'
_exptl_crystal_description prism
_exptl_crystal_F_000 3504
_exptl_crystal_size_max 0.21
_exptl_crystal_size_mid 0.20
_exptl_crystal_size_min 0.20
_refine_diff_density_max 0.757
_refine_diff_density_min -0.904
_refine_diff_density_rms 0.141
_refine_ls_extinction_method none
_refine_ls_goodness_of_fit_ref 1.062
_refine_ls_hydrogen_treatment constr
_refine_ls_matrix_type full
_refine_ls_number_parameters 271
_refine_ls_number_reflns 4402
_refine_ls_number_restraints 0
_refine_ls_restrained_S_all 1.062
_refine_ls_R_factor_all 0.0491
_refine_ls_R_factor_gt 0.0340
_refine_ls_shift/su_max 0.002
_refine_ls_shift/su_mean 0.000
_refine_ls_structure_factor_coef Fsqd
_refine_ls_weighting_details 'calc w=1/[\s^2^(Fo^2^)+(0.0100P)^2^+16.7143P] where P=(Fo^2^+2Fc^2^)/3'
_refine_ls_weighting_scheme calc
_refine_ls_wR_factor_gt 0.0634
_refine_ls_wR_factor_ref 0.0726
_reflns_number_gt 3547
_reflns_number_total 4402
_reflns_threshold_expression >2sigma(I)
_cod_data_source_file c3cc48914k.txt
_cod_data_source_block scan_0m_pbca
_cod_original_cell_volume 4994.0(13)
_cod_original_sg_symbol_H-M Pbca
_cod_database_code 7111873

loop_
_symmetry_equiv_pos_as_xyz
'x, y, z'
'x+1/2, -y+1/2, -z'
'-x, y+1/2, -z+1/2'
'-x+1/2, -y, z+1/2'
'-x, -y, -z'
'-x-1/2, y-1/2, z'
'x, -y-1/2, z-1/2'
'x-1/2, y, -z-1/2'

loop_
_atom_site_label
_atom_site_type_symbol
_atom_site_fract_x
_atom_site_fract_y
_atom_site_fract_z
_atom_site_U_iso_or_equiv
_atom_site_adp_type
_atom_site_occupancy
_atom_site_symmetry_multiplicity
_atom_site_calc_flag
_atom_site_refinement_flags
Au1 Au 0.469131(14) 1.12998(4) 0.308358(8) 0.03440(9) Uani 1 1 d .
I1 I 0.30212(3) 0.91490(9) 0.467942(18) 0.06325(19) Uani 1 1 d .
I2 I 0.79930(3) 0.80229(8) 0.423074(17) 0.05132(16) Uani 1 1 d .
I3 I 0.41004(3) 0.46678(7) 0.400612(18) 0.05436(17) Uani 1 1 d .
Cl1 Cl 0.42127(11) 1.3187(2) 0.26489(6) 0.0470(5) Uani 1 1 d .
P1 P 0.52337(9) 0.9609(2) 0.35063(6) 0.0309(4) Uani 1 1 d .
O1 O 0.5168(2) 1.0061(6) 0.39663(14) 0.0353(12) Uani 1 1 d .
O2 O 0.6057(2) 0.9784(6) 0.34393(14) 0.0343(12) Uani 1 1 d .
O3 O 0.5043(2) 0.7706(6) 0.35149(15) 0.0388(12) Uani 1 1 d .
C1 C 0.4486(4) 0.9844(10) 0.4160(2) 0.0409(19) Uani 1 1 d .
H1A H 0.4412 0.8672 0.4222 0.049 Uiso 1 1 calc R
H1B H 0.4106 1.0204 0.3982 0.049 Uiso 1 1 calc R
C2 C 0.4467(4) 1.0852(8) 0.45385(19) 0.0288(16) Uani 1 1 d .
C3 C 0.5027(4) 1.1907(9) 0.4641(2) 0.0355(17) Uani 1 1 d .
H3 H 0.5425 1.1991 0.4475 0.043 Uiso 1 1 calc R
C4 C 0.4992(4) 1.2832(10) 0.4992(3) 0.048(2) Uani 1 1 d .
H4 H 0.5375 1.3511 0.5062 0.057 Uiso 1 1 calc R
C5 C 0.4404(5) 1.2769(11) 0.5237(3) 0.056(2) Uani 1 1 d .
H5 H 0.4384 1.3430 0.5466 0.068 Uiso 1 1 calc R
C6 C 0.3854(5) 1.1743(11) 0.5145(2) 0.050(2) Uani 1 1 d .
H6 H 0.3458 1.1691 0.5313 0.061 Uiso 1 1 calc R
C7 C 0.3880(4) 1.0764(9) 0.4800(2) 0.0376(18) Uani 1 1 d .
C8 C 0.6608(3) 0.8917(9) 0.3653(2) 0.0355(17) Uani 1 1 d .
H8A H 0.6516 0.7724 0.3649 0.043 Uiso 1 1 calc R
H8B H 0.6621 0.9287 0.3930 0.043 Uiso 1 1 calc R
C9 C 0.7313(3) 0.9287(8) 0.3450(2) 0.0293(16) Uani 1 1 d .
C10 C 0.7959(4) 0.8948(8) 0.3639(2) 0.0337(17) Uani 1 1 d .
C11 C 0.8605(4) 0.9198(10) 0.3447(2) 0.044(2) Uani 1 1 d .
H11 H 0.9031 0.8931 0.3575 0.053 Uiso 1 1 calc R
C12 C 0.8609(4) 0.9846(10) 0.3064(2) 0.046(2) Uani 1 1 d .
H12 H 0.9039 1.0009 0.2930 0.055 Uiso 1 1 calc R
C13 C 0.7976(4) 1.0248(10) 0.2883(2) 0.043(2) Uani 1 1 d .
H13 H 0.7979 1.0722 0.2628 0.052 Uiso 1 1 calc R
C14 C 0.7335(4) 0.9957(9) 0.3073(2) 0.0367(18) Uani 1 1 d .
H14 H 0.6910 1.0221 0.2943 0.044 Uiso 1 1 calc R
C15 C 0.4649(4) 0.6808(10) 0.3198(2) 0.0387(18) Uani 1 1 d .
H15A H 0.4798 0.5647 0.3194 0.046 Uiso 1 1 calc R
H15B H 0.4762 0.7294 0.2939 0.046 Uiso 1 1 calc R
C16 C 0.3865(4) 0.6897(8) 0.3266(2) 0.0313(16) Uani 1 1 d .
C17 C 0.3527(4) 0.6134(9) 0.3589(2) 0.0345(17) Uani 1 1 d .
C18 C 0.2789(4) 0.6211(10) 0.3637(2) 0.046(2) Uani 1 1 d .
H18 H 0.2569 0.5691 0.3854 0.055 Uiso 1 1 calc R
C19 C 0.2387(4) 0.7078(10) 0.3356(3) 0.051(2) Uani 1 1 d .
H19 H 0.1894 0.7158 0.3386 0.062 Uiso 1 1 calc R
C20 C 0.2709(5) 0.7810(10) 0.3036(3) 0.054(2) Uani 1 1 d .
H20 H 0.2434 0.8360 0.2845 0.065 Uiso 1 1 calc R
C21 C 0.3434(4) 0.7748(10) 0.2993(2) 0.0430(19) Uani 1 1 d .
H21 H 0.3645 0.8287 0.2776 0.052 Uiso 1 1 calc R

loop_
_atom_site_aniso_label
_atom_site_aniso_U_11
_atom_site_aniso_U_22
_atom_site_aniso_U_33
_atom_site_aniso_U_23
_atom_site_aniso_U_13
_atom_site_aniso_U_12
Au1 0.03103(17) 0.04236(17) 0.02980(16) 0.00005(14) -0.00045(12) 0.00144(13)
I1 0.0435(3) 0.1008(5) 0.0455(3) 0.0078(3) 0.0049(3) -0.0178(3)
I2 0.0422(3) 0.0699(4) 0.0419(3) 0.0107(3) -0.0013(2) 0.0147(3)
I3 0.0671(4) 0.0458(3) 0.0502(4) 0.0147(3) -0.0179(3) -0.0043(3)
Cl1 0.0549(12) 0.0476(12) 0.0384(11) 0.0045(9) -0.0069(9) 0.0076(9)
P1 0.0239(9) 0.0410(11) 0.0278(10) -0.0002(8) 0.0010(8) -0.0024(8)
O1 0.028(3) 0.053(3) 0.025(3) -0.007(2) 0.000(2) -0.001(2)
O2 0.017(2) 0.049(3) 0.036(3) 0.008(2) 0.000(2) -0.001(2)
O3 0.035(3) 0.042(3) 0.040(3) 0.002(2) -0.008(2) -0.006(2)
C1 0.032(4) 0.054(5) 0.037(5) -0.002(4) 0.002(3) -0.002(4)
C2 0.033(4) 0.034(4) 0.020(4) 0.005(3) -0.004(3) 0.009(3)
C3 0.037(4) 0.033(4) 0.036(4) 0.002(3) 0.003(3) 0.002(3)
C4 0.059(5) 0.038(5) 0.047(5) -0.006(4) -0.016(4) 0.004(4)
C5 0.068(6) 0.056(6) 0.044(5) -0.012(5) -0.002(5) 0.013(5)
C6 0.052(5) 0.073(6) 0.026(4) 0.003(4) 0.008(4) 0.019(5)
C7 0.031(4) 0.047(5) 0.035(4) 0.007(4) -0.005(3) 0.003(3)
C8 0.026(4) 0.047(5) 0.033(4) -0.001(4) -0.004(3) 0.000(3)
C9 0.026(4) 0.033(4) 0.028(4) -0.008(3) 0.002(3) -0.001(3)
C10 0.027(4) 0.032(4) 0.042(4) -0.006(3) 0.001(3) 0.002(3)
C11 0.024(4) 0.058(5) 0.050(5) -0.001(4) 0.000(4) 0.004(4)
C12 0.029(4) 0.064(6) 0.044(5) -0.002(4) 0.011(4) -0.013(4)
C13 0.036(5) 0.063(5) 0.030(4) -0.003(4) 0.009(4) -0.004(4)
C14 0.030(4) 0.044(4) 0.036(4) 0.001(4) 0.002(3) 0.001(3)
C15 0.037(4) 0.054(5) 0.026(4) -0.009(3) 0.006(3) -0.006(4)
C16 0.036(4) 0.031(4) 0.026(4) -0.010(3) 0.000(3) 0.001(3)
C17 0.033(4) 0.039(4) 0.031(4) -0.001(3) -0.002(3) -0.004(3)
C18 0.046(5) 0.048(5) 0.044(5) 0.001(4) 0.009(4) -0.007(4)
C19 0.033(4) 0.048(5) 0.073(7) -0.005(5) -0.004(4) 0.008(4)
C20 0.061(6) 0.043(5) 0.058(6) 0.001(4) -0.019(5) 0.001(4)
C21 0.045(5) 0.047(5) 0.037(5) -0.001(4) -0.002(4) -0.008(4)

loop_
_atom_type_symbol
_atom_type_description
_atom_type_scat_dispersion_real
_atom_type_scat_dispersion_imag
_atom_type_scat_source
C C 0.0033 0.0016 'International Tables Vol C Tables 4.2.6.8 and 6.1.1.4'
H H 0.0000 0.0000 'International Tables Vol C Tables 4.2.6.8 and 6.1.1.4'
O O 0.0106 0.0060 'International Tables Vol C Tables 4.2.6.8 and 6.1.1.4'
P P 0.1023 0.0942 'International Tables Vol C Tables 4.2.6.8 and 6.1.1.4'
Cl Cl 0.1484 0.1585 'International Tables Vol C Tables 4.2.6.8 and 6.1.1.4'
I I -0.4742 1.8119 'International Tables Vol C Tables 4.2.6.8 and 6.1.1.4'
Au Au -2.0133 8.8022 'International Tables Vol C Tables 4.2.6.8 and 6.1.1.4'

loop_
_geom_angle_atom_site_label_1
_geom_angle_atom_site_label_2
_geom_angle_atom_site_label_3
_geom_angle
P1 Au1 Cl1 175.22(7)
O2 P1 O3 108.3(3)
O2 P1 O1 101.2(3)
O3 P1 O1 100.8(3)
O2 P1 Au1 107.94(19)
O3 P1 Au1 120.3(2)
O1 P1 Au1 116.4(2)
C1 O1 P1 118.4(4)
C8 O2 P1 126.5(4)
C15 O3 P1 125.1(5)
O1 C1 C2 109.5(6)
O1 C1 H1A 109.8
C2 C1 H1A 109.8
O1 C1 H1B 109.8
C2 C1 H1B 109.8
H1A C1 H1B 108.2
C3 C2 C7 117.9(7)
C3 C2 C1 121.1(6)
C7 C2 C1 121.0(6)
C4 C3 C2 119.8(7)
C4 C3 H3 120.1
C2 C3 H3 120.1
C5 C4 C3 121.4(8)
C5 C4 H4 119.3
C3 C4 H4 119.3
C6 C5 C4 119.9(8)
C6 C5 H5 120.0
C4 C5 H5 120.0
C5 C6 C7 120.1(8)
C5 C6 H6 119.9
C7 C6 H6 119.9
C6 C7 C2 120.7(7)
C6 C7 I1 118.5(6)
C2 C7 I1 120.7(5)
O2 C8 C9 108.1(6)
O2 C8 H8A 110.1
C9 C8 H8A 110.1
O2 C8 H8B 110.1
C9 C8 H8B 110.1
H8A C8 H8B 108.4
C14 C9 C10 117.9(6)
C14 C9 C8 120.9(6)
C10 C9 C8 121.2(6)
C11 C10 C9 121.5(7)
C11 C10 I2 117.2(5)
C9 C10 I2 121.3(5)
C12 C11 C10 119.2(7)
C12 C11 H11 120.4
C10 C11 H11 120.4
C13 C12 C11 119.5(7)
C13 C12 H12 120.2
C11 C12 H12 120.2
C12 C13 C14 120.8(7)
C12 C13 H13 119.6
C14 C13 H13 119.6
C9 C14 C13 121.0(7)
C9 C14 H14 119.5
C13 C14 H14 119.5
O3 C15 C16 111.2(6)
O3 C15 H15A 109.4
C16 C15 H15A 109.4
O3 C15 H15B 109.4
C16 C15 H15B 109.4
H15A C15 H15B 108.0
C17 C16 C21 117.2(7)
C17 C16 C15 123.1(7)
C21 C16 C15 119.7(7)
C16 C17 C18 121.4(7)
C16 C17 I3 121.5(5)
C18 C17 I3 117.0(5)
C19 C18 C17 118.9(7)
C19 C18 H18 120.5
C17 C18 H18 120.5
C20 C19 C18 120.2(8)
C20 C19 H19 119.9
C18 C19 H19 119.9
C19 C20 C21 120.6(8)
C19 C20 H20 119.7
C21 C20 H20 119.7
C20 C21 C16 121.6(8)
C20 C21 H21 119.2
C16 C21 H21 119.2

loop_
_geom_bond_atom_site_label_1
_geom_bond_atom_site_label_2
_geom_bond_distance
Au1 P1 2.2018(19)
Au1 Cl1 2.2767(19)
I1 C7 2.101(7)
I2 C10 2.107(7)
I3 C17 2.112(7)
P1 O2 1.564(4)
P1 O3 1.565(5)
P1 O1 1.580(5)
O1 C1 1.441(8)
O2 C8 1.432(8)
O3 C15 1.475(8)
C1 C2 1.498(9)
C1 H1A 0.9700
C1 H1B 0.9700
C2 C3 1.390(10)
C2 C7 1.404(9)
C3 C4 1.384(10)
C3 H3 0.9300
C4 C5 1.372(11)
C4 H4 0.9300
C5 C6 1.352(11)
C5 H5 0.9300
C6 C7 1.394(10)
C6 H6 0.9300
C8 C9 1.511(9)
C8 H8A 0.9700
C8 H8B 0.9700
C9 C14 1.369(10)
C9 C10 1.390(9)
C10 C11 1.383(10)
C11 C12 1.378(11)
C11 H11 0.9300
C12 C13 1.370(10)
C12 H12 0.9300
C13 C14 1.377(10)
C13 H13 0.9300
C14 H14 0.9300
C15 C16 1.487(9)
C15 H15A 0.9700
C15 H15B 0.9700
C16 C17 1.390(10)
C16 C21 1.394(10)
C17 C18 1.391(10)
C18 C19 1.388(11)
C18 H18 0.9300
C19 C20 1.357(12)
C19 H19 0.9300
C20 C21 1.364(11)
C20 H20 0.9300
C21 H21 0.9300
